data_1524728
loop_
_publ_author_name
'Koester, W.'
'Meixner, J.'

_publ_section_title
;
 Der Aufbau der Systeme des Europiums mit Silber, Kadmium und Indium sowie
 das System Kadmium-Strontium
;
_journal_name_full 'Zeitschrift fuer Metallkunde'
_journal_page_first 695
_journal_page_last 703
_journal_volume 56
_journal_year 1965
_chemical_formula_sum 'Cd2 Sr'
_space_group_IT_number 74
_symmetry_space_group_name_Hall '-I 2b 2'
_symmetry_space_group_name_H-M 'I m m a'
_cell_angle_alpha 90
_cell_angle_beta 90
_cell_angle_gamma 90
_cell_formula_units_Z 4
_cell_length_a 5.046
_cell_length_b 8.008
_cell_length_c 8.451
_cell_volume 341.491
_citation_journal_id_ASTM ZEMTAE
_cod_data_source_file Koester_ZEMTAE_1965_698.cif
_cod_data_source_block Cd2Sr1
_cod_original_cell_volume 341.4911
_cod_original_formula_sum 'Cd2 Sr1'
_cod_database_code 1524728

loop_
_symmetry_equiv_pos_as_xyz
x,y,z
-x,-y+1/2,z
x,-y,-z
-x,y+1/2,-z
-x,-y,-z
x,y-1/2,-z
-x,y,z
x,-y-1/2,z
x+1/2,y+1/2,z+1/2
-x+1/2,-y+1,z+1/2
x+1/2,-y+1/2,-z+1/2
-x+1/2,y+1,-z+1/2
-x+1/2,-y+1/2,-z+1/2
x+1/2,y,-z+1/2
-x+1/2,y+1/2,z+1/2
x+1/2,-y,z+1/2

loop_
_atom_site_label
_atom_site_type_symbol
_atom_site_fract_x
_atom_site_fract_y
_atom_site_fract_z
_atom_site_occupancy
_atom_site_U_iso_or_equiv
Sr1 Sr 0 0.25 0.05 1 0.0
Cd1 Cd 0 0.555 0.335 1 0.0
